data_7107936
loop_
_publ_author_name
'Kenji Hirai'
'Shuhei Furukawa'
'Mio Kondo'
'Mikhail Meilikhov'
'Yoko Sakata'
'Osami Sakata'
'Susumu Kitagawa'

_publ_section_title
;
 Targeted functionalisation of a hierarchically-structured porous
 coordination polymer crystal enhances its entire function
;
_journal_name_full Chem.Commun.
_journal_page_first 6472
_journal_paper_doi 10.1039/c2cc31421e
_journal_volume 48
_journal_year 2012
_chemical_formula_moiety 'C22 H22 N4 O8 Zn2'
_chemical_formula_sum 'C22 H22 N4 O8 Zn2'
_chemical_formula_weight 601.20
_space_group_IT_number 123
_symmetry_cell_setting tetragonal
_symmetry_Int_Tables_number 123
_symmetry_space_group_name_Hall '-P 4 2'
_symmetry_space_group_name_H-M 'P 4/m m m'
_atom_sites_solution_primary direct
_atom_sites_solution_secondary difmap
_cell_angle_alpha 90.0000
_cell_angle_beta 90.0000
_cell_angle_gamma 90.0000
_cell_formula_units_Z 1
_cell_length_a 10.9681(9)
_cell_length_b 10.9681(9)
_cell_length_c 9.7190(10)
_cell_measurement_reflns_used 3820
_cell_measurement_temperature 223
_cell_measurement_theta_max 31.49
_cell_measurement_theta_min 1.86
_cell_volume 1169.19(18)
_computing_cell_refinement CrystalClear
_computing_data_collection 'CrystalClear (Rigaku/MSC Inc., 2006)'
_computing_data_reduction CrystalClear
_computing_molecular_graphics 'CrystalStructure 4.0'
_computing_publication_material 'CrystalStructure 4.0 (Rigaku, 2010)'
_computing_structure_refinement 'SHELXL97 (Sheldrick, 2008)'
_computing_structure_solution 'SIR92 (Altomare, et al., 1994)'
_diffrn_ambient_temperature 223
_diffrn_detector_area_resol_mean 7.314
_diffrn_measured_fraction_theta_full 0.965
_diffrn_measured_fraction_theta_max 0.965
_diffrn_measurement_device_type 'Rigaku Mercury70'
_diffrn_measurement_method \w
_diffrn_radiation_type 'Mo K\a'
_diffrn_radiation_wavelength 0.71070
_diffrn_reflns_av_R_equivalents 0.0897
_diffrn_reflns_limit_h_max 15
_diffrn_reflns_limit_h_min -13
_diffrn_reflns_limit_k_max 15
_diffrn_reflns_limit_k_min -10
_diffrn_reflns_limit_l_max 14
_diffrn_reflns_limit_l_min -14
_diffrn_reflns_number 10813
_diffrn_reflns_theta_full 31.50
_diffrn_reflns_theta_max 31.49
_diffrn_standards_number 0
_exptl_absorpt_coefficient_mu 1.054
_exptl_absorpt_correction_T_max 0.810
_exptl_absorpt_correction_T_min 0.551
_exptl_absorpt_correction_type multi-scan
_exptl_absorpt_process_details 'REQAB (Rigaku, 1998)'
_exptl_crystal_colour brown
_exptl_crystal_density_diffrn 0.854
_exptl_crystal_density_method 'not measured'
_exptl_crystal_description prism
_exptl_crystal_F_000 306.00
_exptl_crystal_size_max 0.100
_exptl_crystal_size_mid 0.100
_exptl_crystal_size_min 0.100
_refine_diff_density_max 1.420
_refine_diff_density_min -1.980
_refine_ls_extinction_method none
_refine_ls_goodness_of_fit_ref 1.177
_refine_ls_hydrogen_treatment undef
_refine_ls_number_parameters 42
_refine_ls_number_reflns 1147
_refine_ls_number_restraints 0
_refine_ls_R_factor_gt 0.0815
_refine_ls_shift/su_max 0.000
_refine_ls_structure_factor_coef Fsqd
_refine_ls_weighting_details 'w = 1/[\s^2^(Fo^2^)+(0.1904P)^2^+1.7239P] where P=(Fo^2^+2Fc^2^)/3'
_refine_ls_weighting_scheme calc
_refine_ls_wR_factor_ref 0.3022
_reflns_number_gt 923
_reflns_number_total 1147
_reflns_threshold_expression F^2^>2.0\s(F^2^)
_cod_data_source_file c2cc31421e.txt
_cod_data_source_block ZnJ_abdc_dabco
_cod_original_cell_volume 1169.19(19)
_cod_database_code 7107936

loop_
_symmetry_equiv_pos_site_id
_symmetry_equiv_pos_as_xyz
1 +X,+Y,+Z
2 -Y,+X,+Z
3 -X,-Y,+Z
4 +Y,-X,+Z
5 -X,+Y,+Z
6 +Y,+X,+Z
7 +X,-Y,+Z
8 -Y,-X,+Z
9 -X,-Y,-Z
10 +Y,-X,-Z
11 +X,+Y,-Z
12 -Y,+X,-Z
13 +X,-Y,-Z
14 -Y,-X,-Z
15 -X,+Y,-Z
16 +Y,+X,-Z

loop_
_atom_site_label
_atom_site_type_symbol
_atom_site_fract_x
_atom_site_fract_y
_atom_site_fract_z
_atom_site_U_iso_or_equiv
_atom_site_adp_type
_atom_site_occupancy
_atom_site_symmetry_multiplicity
_atom_site_calc_flag
Zn1 Zn 1.0000 0.0000 0.15216(11) 0.0219(5) Uani 1.0 2 d
O8 O 1.0000 0.1825(4) 0.1147(5) 0.0456(13) Uani 1.0 8 d
N2 N 1.0000 0.390(3) 0.264(3) 0.098(17) Uani 0.2500 8 d
N4 N 1.0000 0.0000 0.3652(9) 0.0234(17) Uani 1.0 2 d
C3 C 1.0000 0.2357(7) 0.0000 0.0310(16) Uani 1.0 4 d
C5 C 1.0000 0.3717(7) 0.0000 0.0332(17) Uani 1.0 4 d
C6 C 1.0000 0.4369(6) 0.1222(8) 0.052(3) Uani 1.0 8 d
C7 C 0.956(2) 0.1145(18) 0.4184(12) 0.089(15) Uani 0.3750 16 d

loop_
_atom_site_aniso_label
_atom_site_aniso_U_11
_atom_site_aniso_U_22
_atom_site_aniso_U_33
_atom_site_aniso_U_12
_atom_site_aniso_U_13
_atom_site_aniso_U_23
Zn1 0.0251(6) 0.0251(6) 0.0157(7) 0.0000 0.0000 0.0000
O8 0.081(4) 0.020(2) 0.036(3) 0.0000 0.0000 0.0010(18)
N2 0.22(6) 0.035(14) 0.043(15) 0.0000 0.0000 0.005(13)
N4 0.028(3) 0.028(3) 0.015(4) 0.0000 0.0000 0.0000
C3 0.033(4) 0.024(4) 0.036(4) 0.0000 0.0000 0.0000
C5 0.044(5) 0.020(4) 0.035(4) 0.0000 0.0000 0.0000
C6 0.101(7) 0.024(3) 0.033(3) 0.0000 0.0000 0.000(3)
C7 0.17(4) 0.074(12) 0.024(4) 0.07(2) 0.004(7) -0.004(6)

loop_
_atom_type_symbol
_atom_type_description
_atom_type_scat_dispersion_real
_atom_type_scat_dispersion_imag
_atom_type_scat_source
C C 0.0033 0.0016
;
International Tables for Crystallography
(1992, Vol. C, Tables 4.2.6.8 and 6.1.1.4)
;
H H 0.0000 0.0000
;
International Tables for Crystallography
(1992, Vol. C, Table 6.1.1.4)
;
N N 0.0061 0.0033
;
International Tables for Crystallography
(1992, Vol. C, Tables 4.2.6.8 and 6.1.1.4)
;
O O 0.0106 0.0060
;
International Tables for Crystallography
(1992, Vol. C, Tables 4.2.6.8 and 6.1.1.4)
;
Zn Zn 0.2839 1.4301
;
International Tables for Crystallography
(1992, Vol. C, Tables 4.2.6.8 and 6.1.1.4)
;

loop_
_geom_angle_atom_site_label_1
_geom_angle_atom_site_label_2
_geom_angle_atom_site_label_3
_geom_angle
_geom_angle_publ_flag
_geom_angle_site_symmetry_1
_geom_angle_site_symmetry_3
O8 Zn1 O8 88.16(4) yes . 2_645
O8 Zn1 O8 159.4(2) yes . 3_755
O8 Zn1 O8 88.16(4) yes . 4_665
O8 Zn1 N4 100.31(14) yes . .
O8 Zn1 O8 88.16(4) yes 2_645 3_755
O8 Zn1 O8 159.4(2) yes 2_645 4_665
O8 Zn1 N4 100.31(14) yes 2_645 .
O8 Zn1 O8 88.16(4) yes 3_755 4_665
O8 Zn1 N4 100.31(14) yes 3_755 .
O8 Zn1 N4 100.31(14) yes 4_665 .
Zn1 O8 C3 127.9(5) yes . .
Zn1 N4 C7 111.0(6) yes . .
Zn1 N4 C7 111.0(6) yes . 2_645
Zn1 N4 C7 111.0(6) yes . 3_755
Zn1 N4 C7 111.0(6) yes . 4_665
Zn1 N4 C7 111.0(6) yes . 5_755
Zn1 N4 C7 111.0(6) yes . 6_645
Zn1 N4 C7 111.0(6) yes . 7_555
Zn1 N4 C7 111.0(6) yes . 8_665
C7 N4 C7 82.6(13) yes . 2_645
C7 N4 C7 138.0(10) yes . 3_755
C7 N4 C7 82.6(13) yes . 4_665
C7 N4 C7 39.2(13) yes . 5_755
C7 N4 C7 117.1(12) yes . 6_645
C7 N4 C7 121.2(11) yes . 7_555
C7 N4 C7 44.5(13) yes . 8_665
C7 N4 C7 82.6(13) yes 2_645 3_755
C7 N4 C7 138.0(10) yes 2_645 4_665
C7 N4 C7 117.1(12) yes 2_645 5_755
C7 N4 C7 121.2(11) yes 2_645 6_645
C7 N4 C7 44.5(13) yes 2_645 7_555
C7 N4 C7 39.2(13) yes 2_645 8_665
C7 N4 C7 82.6(13) yes 3_755 4_665
C7 N4 C7 121.2(11) yes 3_755 5_755
C7 N4 C7 44.5(13) yes 3_755 6_645
C7 N4 C7 39.2(13) yes 3_755 7_555
C7 N4 C7 117.1(12) yes 3_755 8_665
C7 N4 C7 44.5(13) yes 4_665 5_755
C7 N4 C7 39.2(13) yes 4_665 6_645
C7 N4 C7 117.1(12) yes 4_665 7_555
C7 N4 C7 121.2(11) yes 4_665 8_665
C7 N4 C7 82.6(13) yes 5_755 6_645
C7 N4 C7 138.0(10) yes 5_755 7_555
C7 N4 C7 82.6(13) yes 5_755 8_665
C7 N4 C7 82.6(13) yes 6_645 7_555
C7 N4 C7 138.0(10) yes 6_645 8_665
C7 N4 C7 82.6(13) yes 7_555 8_665
O8 C3 O8 124.7(7) yes . 11_555
O8 C3 C5 117.6(4) yes . .
O8 C3 C5 117.6(4) yes 11_555 .
C3 C5 C6 121.1(4) yes . .
C3 C5 C6 121.1(4) yes . 11_555
C6 C5 C6 117.9(7) yes . 11_555
N2 C6 C5 128.5(14) yes . .
N2 C6 C6 110.5(14) yes . 3_765
C5 C6 C6 121.1(7) yes . 3_765
N4 C7 C7 48.7(8) yes . 2_645
N4 C7 C7 48.7(9) yes . 4_665
N4 C7 C7 70.4(16) yes . 5_755
N4 C7 C7 67.7(15) yes . 8_665
N4 C7 C7 111.0(14) yes . 11_556
N4 C7 C7 94.6(12) yes . 14_666
N4 C7 C7 97.6(13) yes . 15_756
C7 C7 C7 90.0(13) yes 2_645 4_665
C7 C7 C7 114(2) yes 2_645 5_755
C7 C7 C7 21.1(14) yes 2_645 8_665
C7 C7 C7 90.0(12) yes 2_645 11_556
C7 C7 C7 58.0(9) yes 2_645 14_666
C7 C7 C7 102.2(11) yes 2_645 15_756
C7 C7 C7 23.9(15) yes 4_665 5_755
C7 C7 C7 111.1(19) yes 4_665 8_665
C7 C7 C7 90.0(13) yes 4_665 11_556
C7 C7 C7 101.8(11) yes 4_665 14_666
C7 C7 C7 61.6(10) yes 4_665 15_756
C7 C7 C7 135(3) yes 5_755 8_665
C7 C7 C7 90.0(15) yes 5_755 11_556
C7 C7 C7 113.6(15) yes 5_755 14_666
C7 C7 C7 58.6(12) yes 5_755 15_756
C7 C7 C7 90.0(14) yes 8_665 11_556
C7 C7 C7 55.4(11) yes 8_665 14_666
C7 C7 C7 111.6(14) yes 8_665 15_756
C7 C7 C7 34.6(10) yes 11_556 14_666
C7 C7 C7 31.4(11) yes 11_556 15_756
C7 C7 C7 60.4(9) yes 14_666 15_756

loop_
_geom_bond_atom_site_label_1
_geom_bond_atom_site_label_2
_geom_bond_distance
_geom_bond_publ_flag
_geom_bond_site_symmetry_2
Zn1 O8 2.035(5) yes .
Zn1 O8 2.035(5) yes 2_645
Zn1 O8 2.035(5) yes 3_755
Zn1 O8 2.035(5) yes 4_665
Zn1 N4 2.071(9) yes .
O8 C3 1.258(6) yes .
N2 C6 1.47(3) yes .
N4 C7 1.442(19) yes .
N4 C7 1.442(19) yes 2_645
N4 C7 1.442(19) yes 3_755
N4 C7 1.442(19) yes 4_665
N4 C7 1.442(19) yes 5_755
N4 C7 1.442(19) yes 6_645
N4 C7 1.442(19) yes 7_555
N4 C7 1.442(19) yes 8_665
C3 C5 1.492(11) yes .
C5 C6 1.386(9) yes .
C5 C6 1.386(9) yes 11_555
C6 C6 1.384(10) yes 3_765
C7 C7 1.90(3) yes 2_645
C7 C7 1.90(3) yes 4_665
C7 C7 0.97(4) yes 5_755
C7 C7 1.09(3) yes 8_665
C7 C7 1.586(16) yes 11_556
C7 C7 1.93(3) yes 14_666
C7 C7 1.86(3) yes 15_756

loop_
_geom_contact_atom_site_label_1
_geom_contact_atom_site_label_2
_geom_contact_distance
_geom_contact_publ_flag
_geom_contact_site_symmetry_2
Zn1 O8 3.276(5) no 11_555
Zn1 C3 2.978(7) no 2_645
Zn1 C3 2.978(7) no 3_755
Zn1 C3 2.978(7) no 4_665
O8 N2 2.70(4) no .
O8 C3 3.454(7) no 2_645
O8 C3 3.454(7) no 4_665
O8 C6 2.791(8) no .
O8 C7 3.082(13) no .
O8 C7 3.549(16) no 4_665
O8 C7 3.082(13) no 5_755
O8 C7 3.549(16) no 8_665
N2 N2 2.41(5) no 3_765
N2 C3 3.07(3) no .
N2 C7 3.41(4) no .
N2 C7 3.41(4) no 5_755
C5 C5 2.814(11) no 3_765
Zn1 Zn1 2.9577(16) no 9_755
Zn1 O8 3.276(5) no 9_755
Zn1 O8 3.276(5) no 10_665
Zn1 O8 3.276(5) no 12_645
O8 Zn1 3.276(5) no 9_755
N4 N4 2.620(13) no 9_756
N4 C7 2.497(16) no 9_756
N4 C7 2.497(16) no 10_666
N4 C7 2.497(16) no 12_646
N4 C7 2.497(16) no 13_556
N4 C7 2.497(16) no 16_646
C3 Zn1 2.978(7) no 9_755
C3 O8 3.454(7) no 10_665
C3 O8 3.454(7) no 12_645
C5 C6 2.412(10) no 9_765
C6 C6 2.749(11) no 9_765
C7 N4 2.497(16) no 9_756
C7 C7 3.12(3) no 9_756
C7 C7 2.48(3) no 10_666
C7 C7 2.48(3) no 12_646
C7 C7 2.97(3) no 13_556
C7 C7 2.93(3) no 16_646
